data_7019531
loop_
_publ_author_name
'B\'eziau, Antoine'
'Baudron, St\'ephane A'
'Hosseini, Mir Wais'

_publ_section_title
;
 Heterometallic coordination polymers incorporating dipyrrin based
 heteroleptic copper and cobalt complexes: to Ag-\p or not?
;
_journal_issue 24
_journal_name_full 'Dalton transactions (Cambridge, England : 2003)'
_journal_page_first 7227
_journal_page_last 7234
_journal_paper_doi 10.1039/c2dt30549f
_journal_volume 41
_journal_year 2012
_chemical_formula_moiety 'C27 H19 Cu N5 O2, C2 H3 N '
_chemical_formula_sum 'C29 H22 Cu N6 O2'
_chemical_formula_weight 550.07
_chemical_name_systematic
;
?
;
_space_group_IT_number 14
_symmetry_cell_setting monoclinic
_symmetry_space_group_name_Hall '-P 2yn'
_symmetry_space_group_name_H-M 'P 1 21/n 1'
_atom_sites_solution_hydrogens geom
_atom_sites_solution_primary direct
_atom_sites_solution_secondary difmap
_audit_creation_method SHELXL-97
_cell_angle_alpha 90.00
_cell_angle_beta 117.7200(10)
_cell_angle_gamma 90.00
_cell_formula_units_Z 4
_cell_length_a 13.8320(7)
_cell_length_b 13.9122(8)
_cell_length_c 14.6677(9)
_cell_measurement_reflns_used 5617
_cell_measurement_temperature 173(2)
_cell_measurement_theta_max 27.28
_cell_measurement_theta_min 2.93
_cell_volume 2498.6(2)
_computing_cell_refinement 'Bruker SAINT'
_computing_data_collection 'Bruker APEX2'
_computing_data_reduction 'Bruker SAINT'
_computing_molecular_graphics 'Bruker SHELXTL'
_computing_publication_material 'Bruker SHELXTL'
_computing_structure_refinement 'SHELXL-97 (Sheldrick, 2008)'
_computing_structure_solution 'SHELXS-97 (Sheldrick, 2008)'
_diffrn_ambient_temperature 173(2)
_diffrn_measured_fraction_theta_full 0.961
_diffrn_measured_fraction_theta_max 0.961
_diffrn_measurement_device_type 'Bruker APEX-II CCD'
_diffrn_measurement_method '\f and \w scans'
_diffrn_radiation_monochromator graphite
_diffrn_radiation_source 'fine-focus sealed tube'
_diffrn_radiation_type MoK\a
_diffrn_radiation_wavelength 0.71073
_diffrn_reflns_av_R_equivalents 0.0319
_diffrn_reflns_av_sigmaI/netI 0.0364
_diffrn_reflns_limit_h_max 11
_diffrn_reflns_limit_h_min -17
_diffrn_reflns_limit_k_max 18
_diffrn_reflns_limit_k_min -14
_diffrn_reflns_limit_l_max 18
_diffrn_reflns_limit_l_min -18
_diffrn_reflns_number 17670
_diffrn_reflns_theta_full 27.49
_diffrn_reflns_theta_max 27.49
_diffrn_reflns_theta_min 2.22
_exptl_absorpt_coefficient_mu 0.914
_exptl_absorpt_correction_T_max 0.9388
_exptl_absorpt_correction_T_min 0.9141
_exptl_absorpt_correction_type multi-scan
_exptl_absorpt_process_details sadabs
_exptl_crystal_colour dark-red
_exptl_crystal_density_diffrn 1.462
_exptl_crystal_density_meas ?
_exptl_crystal_density_method 'not measured'
_exptl_crystal_description plate
_exptl_crystal_F_000 1132
_exptl_crystal_size_max 0.10
_exptl_crystal_size_mid 0.09
_exptl_crystal_size_min 0.07
_refine_diff_density_max 0.359
_refine_diff_density_min -0.416
_refine_diff_density_rms 0.086
_refine_ls_extinction_method none
_refine_ls_goodness_of_fit_ref 1.107
_refine_ls_hydrogen_treatment constr
_refine_ls_matrix_type full
_refine_ls_number_parameters 344
_refine_ls_number_reflns 5515
_refine_ls_number_restraints 0
_refine_ls_restrained_S_all 1.107
_refine_ls_R_factor_all 0.0467
_refine_ls_R_factor_gt 0.0358
_refine_ls_shift/su_max 0.001
_refine_ls_shift/su_mean 0.000
_refine_ls_structure_factor_coef Fsqd
_refine_ls_weighting_details 'calc w=1/[\s^2^(Fo^2^)+(0.0521P)^2^+0.8882P] where P=(Fo^2^+2Fc^2^)/3'
_refine_ls_weighting_scheme calc
_refine_ls_wR_factor_gt 0.0909
_refine_ls_wR_factor_ref 0.1052
_reflns_number_gt 4597
_reflns_number_total 5515
_reflns_threshold_expression >2sigma(I)
_cod_data_source_file c2dt30549f.txt
_cod_data_source_block compound1
_cod_depositor_comments
;
The following automatic conversions were performed:

'_symmetry_cell_setting' value 'Monoclinic' changed to 'monoclinic'
according to /home/saulius/struct/CIF-dictionaries/cif_core.dic
dictionary named 'cif_core.dic' version 2.4.1 from 2010-06-29.

Automatic conversion script
Id: cif_fix_values 1891 2012-01-12 08:04:46Z andrius 

The following automatic conversions were performed:

'_exptl_crystal_density_meas' value 'not measured' was changed to '?'
- the value is perceived as not measured.

Automatic conversion script
Id: cif_fix_values 3008 2015-01-20 13:52:24Z robertas 
;
_cod_original_sg_symbol_Hall '-P 2yn '
_cod_original_sg_symbol_H-M 'P2(1)/n '
_cod_database_code 7019531

loop_
_symmetry_equiv_pos_as_xyz
'x, y, z'
'-x+1/2, y+1/2, -z+1/2'
'-x, -y, -z'
'x-1/2, -y-1/2, z-1/2'

loop_
_atom_site_label
_atom_site_type_symbol
_atom_site_fract_x
_atom_site_fract_y
_atom_site_fract_z
_atom_site_U_iso_or_equiv
_atom_site_adp_type
_atom_site_occupancy
_atom_site_symmetry_multiplicity
_atom_site_calc_flag
_atom_site_refinement_flags
C1 C 0.00061(19) 0.69601(18) -0.11995(18) 0.0281(5) Uani 1 1 d .
H1 H 0.0510 0.7179 -0.1405 0.034 Uiso 1 1 calc R
C2 C -0.0595(2) 0.61019(19) -0.1555(2) 0.0374(6) Uani 1 1 d .
H2 H -0.0571 0.5674 -0.2032 0.045 Uiso 1 1 calc R
C3 C -0.1218(2) 0.60230(18) -0.1063(2) 0.0338(6) Uani 1 1 d .
H3 H -0.1695 0.5524 -0.1133 0.041 Uiso 1 1 calc R
C4 C -0.10005(18) 0.68494(16) -0.04198(17) 0.0229(5) Uani 1 1 d .
C5 C -0.14701(17) 0.70876(15) 0.02058(17) 0.0213(5) Uani 1 1 d .
C6 C -0.13014(17) 0.79416(15) 0.07703(16) 0.0195(4) Uani 1 1 d .
C7 C -0.17813(19) 0.82131(16) 0.13921(18) 0.0246(5) Uani 1 1 d .
H7 H -0.2298 0.7865 0.1493 0.030 Uiso 1 1 calc R
C8 C -0.13454(18) 0.90876(16) 0.18232(18) 0.0243(5) Uani 1 1 d .
H8 H -0.1508 0.9448 0.2268 0.029 Uiso 1 1 calc R
C9 C -0.06000(17) 0.93279(15) 0.14530(16) 0.0203(4) Uani 1 1 d .
H9 H -0.0184 0.9887 0.1629 0.024 Uiso 1 1 calc R
C10 C -0.21885(18) 0.63398(15) 0.03167(18) 0.0233(5) Uani 1 1 d .
C11 C -0.3302(2) 0.63082(19) -0.0288(2) 0.0397(7) Uani 1 1 d .
H11 H -0.3657 0.6785 -0.0775 0.048 Uiso 1 1 calc R
C12 C -0.3889(2) 0.5557(2) -0.0164(2) 0.0447(7) Uani 1 1 d .
H12 H -0.4639 0.5541 -0.0593 0.054 Uiso 1 1 calc R
C13 C -0.2391(2) 0.4916(2) 0.1119(3) 0.0501(8) Uani 1 1 d .
H13 H -0.2062 0.4446 0.1620 0.060 Uiso 1 1 calc R
C14 C -0.1737(2) 0.5631(2) 0.1044(2) 0.0458(8) Uani 1 1 d .
H14 H -0.0990 0.5630 0.1486 0.055 Uiso 1 1 calc R
C15 C 0.23854(17) 0.89921(15) -0.00107(16) 0.0186(4) Uani 1 1 d .
C16 C 0.30885(17) 0.87271(15) -0.04984(16) 0.0199(4) Uani 1 1 d .
C17 C 0.32032(19) 0.77654(16) -0.06961(17) 0.0243(5) Uani 1 1 d .
H17 H 0.2819 0.7288 -0.0557 0.029 Uiso 1 1 calc R
C18 C 0.3896(2) 0.75316(17) -0.11009(19) 0.0300(5) Uani 1 1 d .
H18 H 0.3977 0.6885 -0.1211 0.036 Uiso 1 1 calc R
C19 C 0.43059(19) 0.90969(17) -0.11845(18) 0.0279(5) Uani 1 1 d .
H19 H 0.4664 0.9561 -0.1372 0.033 Uiso 1 1 calc R
C20 C 0.36545(17) 0.94069(16) -0.07590(17) 0.0235(5) Uani 1 1 d .
H20 H 0.3596 1.0058 -0.0649 0.028 Uiso 1 1 calc R
C21 C 0.27139(17) 0.97526(15) 0.06894(17) 0.0214(5) Uani 1 1 d .
H21 H 0.3369 1.0059 0.0840 0.026 Uiso 1 1 calc R
C22 C 0.21208(16) 1.00816(14) 0.11769(15) 0.0175(4) Uani 1 1 d .
C23 C 0.25542(16) 1.09286(14) 0.18940(15) 0.0177(4) Uani 1 1 d .
C24 C 0.33544(19) 1.15324(15) 0.18976(17) 0.0229(5) Uani 1 1 d .
H24 H 0.3634 1.1433 0.1439 0.027 Uiso 1 1 calc R
C25 C 0.37294(19) 1.22832(16) 0.25932(17) 0.0252(5) Uani 1 1 d .
H25 H 0.4260 1.2684 0.2579 0.030 Uiso 1 1 calc R
C26 C 0.26076(19) 1.18872(17) 0.32687(18) 0.0281(5) Uani 1 1 d .
H26 H 0.2346 1.2003 0.3739 0.034 Uiso 1 1 calc R
C27 C 0.21741(19) 1.11231(17) 0.25983(18) 0.0260(5) Uani 1 1 d .
H27 H 0.1632 1.0743 0.2619 0.031 Uiso 1 1 calc R
N1 N -0.02321(15) 0.74198(13) -0.05349(14) 0.0212(4) Uani 1 1 d .
N2 N -0.05641(14) 0.86547(12) 0.08197(13) 0.0181(4) Uani 1 1 d .
N3 N -0.34586(18) 0.48630(15) 0.05186(19) 0.0398(6) Uani 1 1 d .
N4 N 0.44570(17) 0.81756(15) -0.13455(17) 0.0321(5) Uani 1 1 d .
N5 N 0.33820(15) 1.24705(13) 0.32815(14) 0.0220(4) Uani 1 1 d .
O1 O 0.15364(13) 0.84799(10) -0.02665(12) 0.0235(3) Uani 1 1 d .
O2 O 0.12343(12) 0.97227(10) 0.10804(11) 0.0207(3) Uani 1 1 d .
Cu1 Cu 0.05459(2) 0.852311(17) 0.034751(19) 0.01701(10) Uani 1 1 d .
C28 C 0.5538(4) 0.6617(2) 0.1804(3) 0.0704(11) Uani 1 1 d .
H28A H 0.5473 0.6462 0.2411 0.106 Uiso 1 1 calc R
H28B H 0.6174 0.6310 0.1836 0.106 Uiso 1 1 calc R
H28C H 0.4901 0.6396 0.1206 0.106 Uiso 1 1 calc R
C29 C 0.5637(2) 0.7652(2) 0.1741(2) 0.0383(6) Uani 1 1 d .
N6 N 0.5710(2) 0.84553(19) 0.1709(2) 0.0540(7) Uani 1 1 d .

loop_
_atom_site_aniso_label
_atom_site_aniso_U_11
_atom_site_aniso_U_22
_atom_site_aniso_U_33
_atom_site_aniso_U_23
_atom_site_aniso_U_13
_atom_site_aniso_U_12
C1 0.0253(12) 0.0354(13) 0.0270(12) -0.0085(10) 0.0151(10) -0.0067(10)
C2 0.0352(14) 0.0381(14) 0.0425(15) -0.0235(12) 0.0210(12) -0.0121(12)
C3 0.0285(13) 0.0304(13) 0.0424(15) -0.0151(11) 0.0166(11) -0.0125(11)
C4 0.0186(11) 0.0205(10) 0.0278(12) -0.0038(9) 0.0093(9) -0.0052(9)
C5 0.0150(10) 0.0204(10) 0.0256(11) 0.0003(8) 0.0069(9) -0.0027(8)
C6 0.0163(10) 0.0197(10) 0.0224(11) 0.0036(8) 0.0087(8) -0.0010(8)
C7 0.0212(11) 0.0264(11) 0.0313(12) 0.0032(9) 0.0164(10) -0.0018(9)
C8 0.0264(12) 0.0233(11) 0.0287(12) 0.0000(9) 0.0175(10) 0.0009(9)
C9 0.0196(11) 0.0175(10) 0.0245(11) 0.0017(8) 0.0109(9) 0.0015(8)
C10 0.0215(11) 0.0193(10) 0.0308(12) -0.0019(9) 0.0135(10) -0.0035(9)
C11 0.0221(13) 0.0382(14) 0.0506(16) 0.0176(12) 0.0099(12) -0.0054(11)
C12 0.0211(13) 0.0423(15) 0.0613(18) 0.0152(13) 0.0112(12) -0.0079(12)
C13 0.0335(15) 0.0358(15) 0.068(2) 0.0248(14) 0.0128(14) -0.0028(12)
C14 0.0230(13) 0.0405(15) 0.0605(19) 0.0182(13) 0.0082(13) -0.0059(12)
C15 0.0171(10) 0.0189(10) 0.0216(10) 0.0019(8) 0.0105(8) -0.0002(8)
C16 0.0176(11) 0.0212(10) 0.0199(10) -0.0027(8) 0.0079(9) -0.0009(8)
C17 0.0271(12) 0.0217(11) 0.0267(12) -0.0019(9) 0.0147(10) -0.0025(9)
C18 0.0344(14) 0.0253(12) 0.0367(14) -0.0060(10) 0.0219(12) 0.0020(10)
C19 0.0250(12) 0.0319(12) 0.0325(13) -0.0025(10) 0.0182(10) -0.0058(10)
C20 0.0207(11) 0.0233(10) 0.0275(12) -0.0024(9) 0.0120(9) -0.0021(9)
C21 0.0181(11) 0.0223(10) 0.0256(11) -0.0032(9) 0.0117(9) -0.0041(9)
C22 0.0162(10) 0.0157(9) 0.0192(10) 0.0026(8) 0.0071(8) -0.0003(8)
C23 0.0158(10) 0.0175(9) 0.0185(10) 0.0001(8) 0.0068(8) -0.0001(8)
C24 0.0243(12) 0.0250(11) 0.0223(11) -0.0032(8) 0.0134(9) -0.0054(9)
C25 0.0245(12) 0.0267(11) 0.0253(12) -0.0018(9) 0.0123(10) -0.0092(9)
C26 0.0291(13) 0.0313(12) 0.0308(13) -0.0084(10) 0.0198(11) -0.0060(10)
C27 0.0231(12) 0.0265(11) 0.0327(13) -0.0066(10) 0.0165(10) -0.0076(9)
N1 0.0189(9) 0.0229(9) 0.0228(9) -0.0024(7) 0.0105(8) -0.0035(7)
N2 0.0159(9) 0.0156(8) 0.0217(9) 0.0030(7) 0.0079(7) 0.0010(7)
N3 0.0315(12) 0.0281(11) 0.0594(15) 0.0083(10) 0.0208(11) -0.0061(9)
N4 0.0310(11) 0.0355(11) 0.0391(12) -0.0058(9) 0.0241(10) -0.0006(9)
N5 0.0218(9) 0.0219(9) 0.0215(9) -0.0016(7) 0.0094(8) -0.0017(7)
O1 0.0245(8) 0.0213(8) 0.0302(8) -0.0051(6) 0.0174(7) -0.0074(6)
O2 0.0212(8) 0.0189(7) 0.0265(8) -0.0038(6) 0.0149(6) -0.0055(6)
Cu1 0.01704(15) 0.01580(14) 0.02074(15) -0.00156(9) 0.01093(11) -0.00325(9)
C28 0.100(3) 0.0422(18) 0.061(2) -0.0057(15) 0.031(2) -0.0040(19)
C29 0.0398(16) 0.0447(16) 0.0313(14) -0.0024(11) 0.0175(12) -0.0047(13)
N6 0.0628(19) 0.0470(16) 0.0477(15) -0.0004(12) 0.0218(14) -0.0128(13)

loop_
_atom_type_symbol
_atom_type_description
_atom_type_scat_dispersion_real
_atom_type_scat_dispersion_imag
_atom_type_scat_source
C C 0.0033 0.0016 'International Tables Vol C Tables 4.2.6.8 and 6.1.1.4'
H H 0.0000 0.0000 'International Tables Vol C Tables 4.2.6.8 and 6.1.1.4'
N N 0.0061 0.0033 'International Tables Vol C Tables 4.2.6.8 and 6.1.1.4'
O O 0.0106 0.0060 'International Tables Vol C Tables 4.2.6.8 and 6.1.1.4'
Cu Cu 0.3201 1.2651 'International Tables Vol C Tables 4.2.6.8 and 6.1.1.4'

loop_
_geom_angle_atom_site_label_1
_geom_angle_atom_site_label_2
_geom_angle_atom_site_label_3
_geom_angle
_geom_angle_site_symmetry_3
N1 C1 C2 112.0(2) .
N1 C1 H1 124.0 .
C2 C1 H1 124.0 .
C3 C2 C1 106.4(2) .
C3 C2 H2 126.8 .
C1 C2 H2 126.8 .
C2 C3 C4 107.2(2) .
C2 C3 H3 126.4 .
C4 C3 H3 126.4 .
C5 C4 N1 124.05(19) .
C5 C4 C3 127.6(2) .
N1 C4 C3 108.4(2) .
C4 C5 C6 126.2(2) .
C4 C5 C10 116.34(19) .
C6 C5 C10 117.4(2) .
N2 C6 C5 123.2(2) .
N2 C6 C7 109.16(19) .
C5 C6 C7 127.6(2) .
C8 C7 C6 107.3(2) .
C8 C7 H7 126.3 .
C6 C7 H7 126.3 .
C7 C8 C9 106.0(2) .
C7 C8 H8 127.0 .
C9 C8 H8 127.0 .
N2 C9 C8 111.81(19) .
N2 C9 H9 124.1 .
C8 C9 H9 124.1 .
C14 C10 C11 116.6(2) .
C14 C10 C5 119.9(2) .
C11 C10 C5 123.5(2) .
C10 C11 C12 119.2(2) .
C10 C11 H11 120.4 .
C12 C11 H11 120.4 .
N3 C12 C11 124.6(2) .
N3 C12 H12 117.7 .
C11 C12 H12 117.7 .
N3 C13 C14 123.8(3) .
N3 C13 H13 118.1 .
C14 C13 H13 118.1 .
C10 C14 C13 120.0(2) .
C10 C14 H14 120.0 .
C13 C14 H14 120.0 .
O1 C15 C21 125.6(2) .
O1 C15 C16 115.91(18) .
C21 C15 C16 118.49(18) .
C20 C16 C17 117.6(2) .
C20 C16 C15 122.55(19) .
C17 C16 C15 119.9(2) .
C18 C17 C16 119.0(2) .
C18 C17 H17 120.5 .
C16 C17 H17 120.5 .
N4 C18 C17 124.2(2) .
N4 C18 H18 117.9 .
C17 C18 H18 117.9 .
N4 C19 C20 124.6(2) .
N4 C19 H19 117.7 .
C20 C19 H19 117.7 .
C19 C20 C16 118.7(2) .
C19 C20 H20 120.6 .
C16 C20 H20 120.6 .
C22 C21 C15 124.0(2) .
C22 C21 H21 118.0 .
C15 C21 H21 118.0 .
O2 C22 C21 125.63(19) .
O2 C22 C23 115.84(18) .
C21 C22 C23 118.53(18) .
C27 C23 C24 117.2(2) .
C27 C23 C22 120.49(19) .
C24 C23 C22 122.28(19) .
C25 C24 C23 119.0(2) .
C25 C24 H24 120.5 .
C23 C24 H24 120.5 .
N5 C25 C24 124.4(2) .
N5 C25 H25 117.8 .
C24 C25 H25 117.8 .
N5 C26 C27 123.8(2) .
N5 C26 H26 118.1 .
C27 C26 H26 118.1 .
C26 C27 C23 119.4(2) .
C26 C27 H27 120.3 .
C23 C27 H27 120.3 .
C1 N1 C4 106.09(18) .
C1 N1 Cu1 127.57(16) .
C4 N1 Cu1 125.15(15) .
C9 N2 C6 105.73(18) .
C9 N2 Cu1 126.74(15) .
C6 N2 Cu1 125.83(14) .
C12 N3 C13 115.8(2) .
C19 N4 C18 115.9(2) .
C25 N5 C26 116.12(19) .
C25 N5 Cu1 117.44(14) 2
C26 N5 Cu1 124.62(15) 2
C15 O1 Cu1 126.45(14) .
C22 O2 Cu1 126.13(14) .
O1 Cu1 N2 173.23(7) .
O1 Cu1 N1 87.66(7) .
N2 Cu1 N1 91.52(7) .
O1 Cu1 O2 90.75(6) .
N2 Cu1 O2 89.27(7) .
N1 Cu1 O2 173.12(7) .
O1 Cu1 N5 94.34(7) 2_545
N2 Cu1 N5 92.39(7) 2_545
N1 Cu1 N5 90.63(7) 2_545
O2 Cu1 N5 96.17(6) 2_545
C29 C28 H28A 109.5 .
C29 C28 H28B 109.5 .
H28A C28 H28B 109.5 .
C29 C28 H28C 109.5 .
H28A C28 H28C 109.5 .
H28B C28 H28C 109.5 .
N6 C29 C28 178.7(3) .

loop_
_geom_bond_atom_site_label_1
_geom_bond_atom_site_label_2
_geom_bond_distance
_geom_bond_site_symmetry_2
C1 N1 1.329(3) .
C1 C2 1.409(3) .
C1 H1 0.9300 .
C2 C3 1.362(4) .
C2 H2 0.9300 .
C3 C4 1.428(3) .
C3 H3 0.9300 .
C4 C5 1.389(3) .
C4 N1 1.398(3) .
C5 C6 1.404(3) .
C5 C10 1.499(3) .
C6 N2 1.400(3) .
C6 C7 1.407(3) .
C7 C8 1.374(3) .
C7 H7 0.9300 .
C8 C9 1.411(3) .
C8 H8 0.9300 .
C9 N2 1.336(3) .
C9 H9 0.9300 .
C10 C14 1.371(3) .
C10 C11 1.375(3) .
C11 C12 1.387(4) .
C11 H11 0.9300 .
C12 N3 1.317(3) .
C12 H12 0.9300 .
C13 N3 1.323(3) .
C13 C14 1.383(4) .
C13 H13 0.9300 .
C14 H14 0.9300 .
C15 O1 1.272(3) .
C15 C21 1.395(3) .
C15 C16 1.497(3) .
C16 C20 1.390(3) .
C16 C17 1.394(3) .
C17 C18 1.380(3) .
C17 H17 0.9300 .
C18 N4 1.339(3) .
C18 H18 0.9300 .
C19 N4 1.337(3) .
C19 C20 1.382(3) .
C19 H19 0.9300 .
C20 H20 0.9300 .
C21 C22 1.393(3) .
C21 H21 0.9300 .
C22 O2 1.269(2) .
C22 C23 1.506(3) .
C23 C27 1.386(3) .
C23 C24 1.387(3) .
C24 C25 1.382(3) .
C24 H24 0.9300 .
C25 N5 1.330(3) .
C25 H25 0.9300 .
C26 N5 1.337(3) .
C26 C27 1.381(3) .
C26 H26 0.9300 .
C27 H27 0.9300 .
N1 Cu1 1.9732(18) .
N2 Cu1 1.9648(19) .
N5 Cu1 2.3692(18) 2
O1 Cu1 1.9595(16) .
O2 Cu1 1.9736(14) .
Cu1 N5 2.3692(18) 2_545
C28 C29 1.452(4) .
C28 H28A 0.9600 .
C28 H28B 0.9600 .
C28 H28C 0.9600 .
C29 N6 1.126(3) .
